data_1544844
loop_
_publ_author_name
'Novina, J. J.'
'Vasuki, G.'
'Singh, Prachi'
'Thomas, K. R. Justin'

_publ_section_title
;
 9,9-Diethyl-7-ethynyl-<i>N</i>,<i>N</i>-diphenyl-9<i>H</i>-fluoren-2-amine
;
_journal_coeditor_code SJ4075
_journal_issue 12
_journal_name_full IUCrData
_journal_page_first x162006
_journal_paper_doi 10.1107/S241431461602006X
_journal_volume 1
_journal_year 2016
_chemical_formula_iupac 'C31 H27 N'
_chemical_formula_moiety 'C31 H27 N'
_chemical_formula_sum 'C31 H27 N'
_chemical_formula_weight 413.54
_chemical_name_systematic
;
9,9-Diethyl-7-ethynyl-<i>N</i>,<i>N</i>-diphenyl-9<i>H</i>-fluoren-2-amine
;
_space_group_IT_number 14
_symmetry_cell_setting monoclinic
_symmetry_space_group_name_Hall '-P 2ybc'
_symmetry_space_group_name_H-M 'P 1 21/c 1'
_atom_sites_solution_hydrogens geom
_atom_sites_solution_primary direct
_atom_sites_solution_secondary difmap
_audit_creation_method SHELXL-97
_cell_angle_alpha 90.00
_cell_angle_beta 106.531(3)
_cell_angle_gamma 90.00
_cell_formula_units_Z 4
_cell_length_a 12.7365(7)
_cell_length_b 10.5803(9)
_cell_length_c 18.6662(11)
_cell_measurement_reflns_used 5915
_cell_measurement_temperature 296(2)
_cell_measurement_theta_max 28.37
_cell_measurement_theta_min 2.28
_cell_volume 2411.4(3)
_computing_cell_refinement
;
APEX2 and SAINT (Bruker, 2008)
;
_computing_data_collection
;
APEX2 (Bruker, 2008)
;
_computing_data_reduction
;
SAINT and XPREP (Bruker, 2008)
;
_computing_molecular_graphics
;
ORTEP-3 for Windows (Farrugia, 2012)
;
_computing_publication_material
;
PLATON (Spek, 2009)
;
_computing_structure_refinement
;
SHELXL97 (Sheldrick, 2008)
;
_computing_structure_solution
;
SHELXS97 (Sheldrick, 2008)
;
_diffrn_ambient_temperature 296(2)
_diffrn_measured_fraction_theta_full 0.982
_diffrn_measured_fraction_theta_max 0.982
_diffrn_measurement_device_type 'Bruker Kappa APEXII CCD'
_diffrn_measurement_method '\w and \f scan'
_diffrn_radiation_monochromator graphite
_diffrn_radiation_source 'fine-focus sealed tube'
_diffrn_radiation_type MoK\a
_diffrn_radiation_wavelength 0.71073
_diffrn_reflns_av_R_equivalents 0.0390
_diffrn_reflns_av_sigmaI/netI 0.0506
_diffrn_reflns_limit_h_max 16
_diffrn_reflns_limit_h_min -16
_diffrn_reflns_limit_k_max 13
_diffrn_reflns_limit_k_min -11
_diffrn_reflns_limit_l_max 24
_diffrn_reflns_limit_l_min -24
_diffrn_reflns_number 17899
_diffrn_reflns_theta_full 28.37
_diffrn_reflns_theta_max 28.37
_diffrn_reflns_theta_min 2.28
_exptl_absorpt_coefficient_mu 0.065
_exptl_absorpt_correction_T_max 0.9871
_exptl_absorpt_correction_T_min 0.9744
_exptl_absorpt_correction_type multi-scan
_exptl_absorpt_process_details
;
(SADABS; Bruker, 2008)
;
_exptl_crystal_colour yellow
_exptl_crystal_density_diffrn 1.139
_exptl_crystal_density_method 'not measured'
_exptl_crystal_description block
_exptl_crystal_F_000 880
_exptl_crystal_size_max 0.40
_exptl_crystal_size_mid 0.30
_exptl_crystal_size_min 0.20
_refine_diff_density_max 0.227
_refine_diff_density_min -0.161
_refine_ls_extinction_coef 0.0103(17)
_refine_ls_extinction_expression Fc^*^=kFc[1+0.001xFc^2^\l^3^/sin(2\q)]^-1/4^
_refine_ls_extinction_method SHELXL
_refine_ls_goodness_of_fit_ref 0.984
_refine_ls_hydrogen_treatment constr
_refine_ls_matrix_type full
_refine_ls_number_parameters 290
_refine_ls_number_reflns 5915
_refine_ls_number_restraints 0
_refine_ls_restrained_S_all 0.984
_refine_ls_R_factor_all 0.1211
_refine_ls_R_factor_gt 0.0548
_refine_ls_shift/su_max 0.001
_refine_ls_shift/su_mean 0.000
_refine_ls_structure_factor_coef Fsqd
_refine_ls_weighting_details 'calc w=1/[\s^2^(Fo^2^)+(0.0937P)^2^+0.0000P] where P=(Fo^2^+2Fc^2^)/3'
_refine_ls_weighting_scheme calc
_refine_ls_wR_factor_gt 0.1446
_refine_ls_wR_factor_ref 0.1808
_reflns_number_gt 2979
_reflns_number_total 5915
_reflns_threshold_expression >2sigma(I)
_cod_data_source_file sj4075sup1.cif
_cod_data_source_block I
_cod_original_sg_symbol_H-M 'P 21/c'
_cod_database_code 1544844

loop_
_symmetry_equiv_pos_as_xyz
'x, y, z'
'-x, y+1/2, -z+1/2'
'-x, -y, -z'
'x, -y-1/2, z-1/2'

loop_
_atom_site_type_symbol
_atom_site_label
_atom_site_fract_x
_atom_site_fract_y
_atom_site_fract_z
_atom_site_U_iso_or_equiv
_atom_site_adp_type
_atom_site_calc_flag
_atom_site_refinement_flags
_atom_site_occupancy
_atom_site_symmetry_multiplicity
C C21 0.55085(16) 0.2135(2) 1.03753(10) 0.0643(6) Uani d . 1 1
H H21 0.5508 0.1528 1.0735 0.077 Uiso calc R 1 1
C C22 0.64185(16) 0.2875(3) 1.04460(12) 0.0740(7) Uani d . 1 1
H H22 0.7034 0.2756 1.0851 0.089 Uiso calc R 1 1
C C23 0.64316(17) 0.3774(3) 0.99344(14) 0.0766(7) Uani d . 1 1
H H23 0.7051 0.4271 0.9988 0.092 Uiso calc R 1 1
C C24 0.55307(17) 0.3948(2) 0.93396(12) 0.0768(7) Uani d . 1 1
H H24 0.5537 0.4568 0.8988 0.092 Uiso calc R 1 1
C C25 0.46098(16) 0.3210(2) 0.92554(10) 0.0644(6) Uani d . 1 1
H H25 0.3998 0.3336 0.8848 0.077 Uiso calc R 1 1
C C20 0.45945(14) 0.2291(2) 0.97722(9) 0.0505(5) Uani d . 1 1
C C27 0.36126(15) 0.0663(2) 0.84942(10) 0.0546(5) Uani d . 1 1
H H27 0.4332 0.0919 0.8560 0.066 Uiso calc R 1 1
C C28 0.30536(17) 0.0053(2) 0.78493(10) 0.0608(5) Uani d . 1 1
H H28 0.3400 -0.0094 0.7481 0.073 Uiso calc R 1 1
C C29 0.19913(17) -0.0347(2) 0.77381(11) 0.0640(6) Uani d . 1 1
H H29 0.1618 -0.0752 0.7297 0.077 Uiso calc R 1 1
C C30 0.14928(16) -0.0136(2) 0.82890(11) 0.0642(6) Uani d . 1 1
H H30 0.0781 -0.0419 0.8225 0.077 Uiso calc R 1 1
C C31 0.20344(14) 0.0488(2) 0.89339(10) 0.0562(5) Uani d . 1 1
H H31 0.1680 0.0637 0.9298 0.067 Uiso calc R 1 1
C C26 0.31065(14) 0.08984(19) 0.90484(9) 0.0474(4) Uani d . 1 1
C C2 0.32513(15) 0.1446(2) 1.03489(9) 0.0538(5) Uani d . 1 1
C C1 0.31211(14) 0.0285(2) 1.06600(9) 0.0514(5) Uani d . 1 1
H H1 0.3327 -0.0457 1.0470 0.062 Uiso calc R 1 1
C C10 0.26812(14) 0.02479(19) 1.12564(9) 0.0477(5) Uani d . 1 1
C C11 0.23914(14) 0.1362(2) 1.15521(9) 0.0518(5) Uani d . 1 1
C C4 0.25459(17) 0.2518(2) 1.12523(11) 0.0687(6) Uani d . 1 1
H H4 0.2365 0.3264 1.1452 0.082 Uiso calc R 1 1
C C3 0.29750(17) 0.2546(2) 1.06483(11) 0.0682(6) Uani d . 1 1
H H3 0.3078 0.3320 1.0442 0.082 Uiso calc R 1 1
C C9 0.24326(14) -0.0910(2) 1.16669(9) 0.0520(5) Uani d . 1 1
C C16 0.16364(17) -0.1821(2) 1.11368(11) 0.0719(6) Uani d . 1 1
H H16A 0.2013 -0.2211 1.0810 0.086 Uiso calc R 1 1
H H16B 0.1441 -0.2487 1.1432 0.086 Uiso calc R 1 1
C C17 0.06195(19) -0.1228(3) 1.06713(14) 0.0999(9) Uani d . 1 1
H H17A 0.0173 -0.1857 1.0356 0.150 Uiso calc R 1 1
H H17B 0.0800 -0.0579 1.0367 0.150 Uiso calc R 1 1
H H17C 0.0225 -0.0863 1.0988 0.150 Uiso calc R 1 1
C C14 0.34677(18) -0.1643(3) 1.20693(12) 0.0773(7) Uani d . 1 1
H H14A 0.3255 -0.2375 1.2308 0.093 Uiso calc R 1 1
H H14B 0.3807 -0.1949 1.1698 0.093 Uiso calc R 1 1
C C15 0.43024(18) -0.0919(3) 1.26448(13) 0.0985(9) Uani d . 1 1
H H15A 0.4917 -0.1455 1.2866 0.148 Uiso calc R 1 1
H H15B 0.3986 -0.0630 1.3025 0.148 Uiso calc R 1 1
H H15C 0.4541 -0.0205 1.2415 0.148 Uiso calc R 1 1
C C13 0.19257(14) -0.0270(2) 1.22260(9) 0.0509(5) Uani d . 1 1
C C8 0.15084(14) -0.0827(2) 1.27558(10) 0.0600(5) Uani d . 1 1
H H8 0.1502 -0.1702 1.2800 0.072 Uiso calc R 1 1
C C7 0.10976(15) -0.0069(3) 1.32245(10) 0.0622(6) Uani d . 1 1
C C6 0.11196(16) 0.1229(3) 1.31574(10) 0.0693(7) Uani d . 1 1
H H6 0.0859 0.1729 1.3479 0.083 Uiso calc R 1 1
C C5 0.15192(16) 0.1802(2) 1.26230(10) 0.0660(6) Uani d . 1 1
H H5 0.1517 0.2677 1.2576 0.079 Uiso calc R 1 1
C C12 0.19252(14) 0.1035(2) 1.21568(9) 0.0518(5) Uani d . 1 1
C C18 0.06541(18) -0.0628(3) 1.37757(12) 0.0861(8) Uani d . 1 1
C C19 0.0276(3) -0.1050(4) 1.42180(17) 0.1355(14) Uani d . 1 1
H H19 -0.0028 -0.1390 1.4573 0.163 Uiso calc R 1 1
N N1 0.36621(12) 0.15140(17) 0.97122(7) 0.0590(5) Uani d . 1 1

loop_
_atom_site_aniso_label
_atom_site_aniso_U_11
_atom_site_aniso_U_22
_atom_site_aniso_U_33
_atom_site_aniso_U_12
_atom_site_aniso_U_13
_atom_site_aniso_U_23
C21 0.0670(12) 0.0672(16) 0.0527(11) 0.0011(11) 0.0077(9) 0.0075(10)
C22 0.0524(12) 0.0841(19) 0.0727(13) 0.0025(12) -0.0028(10) -0.0065(13)
C23 0.0582(13) 0.0771(19) 0.0940(16) -0.0180(12) 0.0205(12) -0.0110(14)
C24 0.0750(15) 0.0739(18) 0.0801(14) -0.0177(12) 0.0196(12) 0.0172(13)
C25 0.0574(11) 0.0753(16) 0.0556(11) -0.0088(11) 0.0083(9) 0.0125(11)
C20 0.0503(10) 0.0575(14) 0.0459(9) -0.0052(9) 0.0173(8) -0.0029(9)
C27 0.0548(10) 0.0615(14) 0.0500(10) -0.0019(9) 0.0188(8) 0.0014(9)
C28 0.0759(13) 0.0580(14) 0.0529(10) 0.0068(11) 0.0257(10) -0.0049(10)
C29 0.0744(13) 0.0572(15) 0.0549(11) -0.0053(11) 0.0094(10) -0.0105(10)
C30 0.0560(11) 0.0712(16) 0.0619(12) -0.0090(10) 0.0108(10) 0.0009(11)
C31 0.0530(11) 0.0673(15) 0.0501(10) -0.0038(9) 0.0174(8) 0.0016(9)
C26 0.0512(10) 0.0503(12) 0.0418(8) -0.0019(8) 0.0150(7) 0.0035(8)
C2 0.0601(11) 0.0611(14) 0.0441(9) -0.0130(9) 0.0211(8) -0.0031(9)
C1 0.0587(11) 0.0550(13) 0.0443(9) -0.0039(9) 0.0206(8) -0.0038(9)
C10 0.0529(10) 0.0531(13) 0.0386(8) -0.0046(9) 0.0154(7) -0.0011(8)
C11 0.0606(11) 0.0532(14) 0.0462(9) -0.0104(9) 0.0226(8) -0.0066(9)
C4 0.0982(16) 0.0506(15) 0.0712(13) -0.0120(12) 0.0465(12) -0.0089(11)
C3 0.0951(15) 0.0522(14) 0.0692(12) -0.0147(11) 0.0427(12) 0.0003(11)
C9 0.0597(11) 0.0541(13) 0.0463(9) 0.0010(9) 0.0214(8) 0.0038(9)
C16 0.0879(15) 0.0630(16) 0.0703(13) -0.0146(12) 0.0315(12) -0.0076(11)
C17 0.0784(17) 0.120(3) 0.0949(17) -0.0123(16) 0.0142(14) -0.0243(17)
C14 0.0819(15) 0.0798(19) 0.0796(14) 0.0173(13) 0.0384(12) 0.0197(13)
C15 0.0623(14) 0.149(3) 0.0800(15) 0.0118(16) 0.0137(12) 0.0062(17)
C13 0.0496(10) 0.0641(15) 0.0393(9) -0.0024(9) 0.0132(8) 0.0036(9)
C8 0.0587(11) 0.0731(16) 0.0501(10) 0.0004(10) 0.0182(9) 0.0124(10)
C7 0.0539(11) 0.0919(19) 0.0427(10) -0.0035(11) 0.0168(8) 0.0059(11)
C6 0.0666(13) 0.098(2) 0.0517(11) -0.0093(12) 0.0304(10) -0.0158(12)
C5 0.0758(13) 0.0680(16) 0.0626(12) -0.0131(11) 0.0332(10) -0.0150(11)
C12 0.0541(10) 0.0615(15) 0.0430(9) -0.0090(9) 0.0187(8) -0.0064(9)
C18 0.0724(14) 0.135(3) 0.0576(12) 0.0028(14) 0.0290(11) 0.0205(14)
C19 0.124(2) 0.203(4) 0.101(2) 0.006(2) 0.0660(19) 0.058(2)
N1 0.0655(10) 0.0740(13) 0.0426(8) -0.0238(9) 0.0235(7) -0.0060(8)

loop_
_atom_type_symbol
_atom_type_description
_atom_type_scat_dispersion_real
_atom_type_scat_dispersion_imag
_atom_type_scat_source
C C 0.0033 0.0016 'International Tables Vol C Tables 4.2.6.8 and 6.1.1.4'
H H 0.0000 0.0000 'International Tables Vol C Tables 4.2.6.8 and 6.1.1.4'
N N 0.0061 0.0033 'International Tables Vol C Tables 4.2.6.8 and 6.1.1.4'

loop_
_geom_angle_atom_site_label_1
_geom_angle_atom_site_label_2
_geom_angle_atom_site_label_3
_geom_angle
C22 C21 C20 120.2(2)
C22 C21 H21 119.9
C20 C21 H21 119.9
C23 C22 C21 120.86(19)
C23 C22 H22 119.6
C21 C22 H22 119.6
C22 C23 C24 119.6(2)
C22 C23 H23 120.2
C24 C23 H23 120.2
C23 C24 C25 120.5(2)
C23 C24 H24 119.7
C25 C24 H24 119.7
C20 C25 C24 120.11(18)
C20 C25 H25 119.9
C24 C25 H25 119.9
C25 C20 C21 118.68(18)
C25 C20 N1 122.16(16)
C21 C20 N1 119.15(18)
C28 C27 C26 120.19(17)
C28 C27 H27 119.9
C26 C27 H27 119.9
C27 C28 C29 121.27(18)
C27 C28 H28 119.4
C29 C28 H28 119.4
C30 C29 C28 118.83(18)
C30 C29 H29 120.6
C28 C29 H29 120.6
C29 C30 C31 120.71(18)
C29 C30 H30 119.6
C31 C30 H30 119.6
C30 C31 C26 120.73(18)
C30 C31 H31 119.6
C26 C31 H31 119.6
C27 C26 C31 118.25(16)
C27 C26 N1 121.20(15)
C31 C26 N1 120.55(15)
C3 C2 C1 120.17(17)
C3 C2 N1 119.33(19)
C1 C2 N1 120.50(18)
C10 C1 C2 119.07(19)
C10 C1 H1 120.5
C2 C1 H1 120.5
C1 C10 C11 120.56(18)
C1 C10 C9 128.10(18)
C11 C10 C9 111.33(15)
C4 C11 C10 120.23(17)
C4 C11 C12 131.22(19)
C10 C11 C12 108.53(17)
C11 C4 C3 118.9(2)
C11 C4 H4 120.6
C3 C4 H4 120.6
C2 C3 C4 121.1(2)
C2 C3 H3 119.5
C4 C3 H3 119.5
C10 C9 C14 112.37(15)
C10 C9 C13 100.07(16)
C14 C9 C13 111.15(14)
C10 C9 C16 111.90(14)
C14 C9 C16 108.49(19)
C13 C9 C16 112.75(15)
C17 C16 C9 114.8(2)
C17 C16 H16A 108.6
C9 C16 H16A 108.6
C17 C16 H16B 108.6
C9 C16 H16B 108.6
H16A C16 H16B 107.5
C16 C17 H17A 109.5
C16 C17 H17B 109.5
H17A C17 H17B 109.5
C16 C17 H17C 109.5
H17A C17 H17C 109.5
H17B C17 H17C 109.5
C15 C14 C9 115.6(2)
C15 C14 H14A 108.4
C9 C14 H14A 108.4
C15 C14 H14B 108.4
C9 C14 H14B 108.4
H14A C14 H14B 107.4
C14 C15 H15A 109.5
C14 C15 H15B 109.5
H15A C15 H15B 109.5
C14 C15 H15C 109.5
H15A C15 H15C 109.5
H15B C15 H15C 109.5
C8 C13 C12 120.10(18)
C8 C13 C9 128.4(2)
C12 C13 C9 111.46(15)
C13 C8 C7 119.6(2)
C13 C8 H8 120.2
C7 C8 H8 120.2
C6 C7 C8 119.62(19)
C6 C7 C18 119.8(2)
C8 C7 C18 120.6(2)
C7 C6 C5 121.5(2)
C7 C6 H6 119.2
C5 C6 H6 119.2
C6 C5 C12 118.3(2)
C6 C5 H5 120.9
C12 C5 H5 120.9
C13 C12 C5 120.81(18)
C13 C12 C11 108.57(16)
C5 C12 C11 130.6(2)
C19 C18 C7 178.1(3)
C18 C19 H19 180.0
C26 N1 C20 122.60(14)
C26 N1 C2 119.97(14)
C20 N1 C2 117.29(14)

loop_
_geom_bond_atom_site_label_1
_geom_bond_atom_site_label_2
_geom_bond_distance
C21 C22 1.373(3)
C21 C20 1.380(2)
C21 H21 0.9300
C22 C23 1.351(3)
C22 H22 0.9300
C23 C24 1.363(3)
C23 H23 0.9300
C24 C25 1.380(3)
C24 H24 0.9300
C25 C20 1.374(3)
C25 H25 0.9300
C20 N1 1.422(2)
C27 C28 1.373(3)
C27 C26 1.388(2)
C27 H27 0.9300
C28 C29 1.376(3)
C28 H28 0.9300
C29 C30 1.372(3)
C29 H29 0.9300
C30 C31 1.374(3)
C30 H30 0.9300
C31 C26 1.390(2)
C31 H31 0.9300
C26 N1 1.400(2)
C2 C3 1.380(3)
C2 C1 1.389(3)
C2 N1 1.430(2)
C1 C10 1.382(2)
C1 H1 0.9300
C10 C11 1.395(3)
C10 C9 1.525(3)
C11 C4 1.383(3)
C11 C12 1.459(2)
C4 C3 1.386(3)
C4 H4 0.9300
C3 H3 0.9300
C9 C14 1.529(3)
C9 C13 1.532(2)
C9 C16 1.538(3)
C16 C17 1.478(3)
C16 H16A 0.9700
C16 H16B 0.9700
C17 H17A 0.9600
C17 H17B 0.9600
C17 H17C 0.9600
C14 C15 1.490(3)
C14 H14A 0.9700
C14 H14B 0.9700
C15 H15A 0.9600
C15 H15B 0.9600
C15 H15C 0.9600
C13 C8 1.381(2)
C13 C12 1.387(3)
C8 C7 1.394(3)
C8 H8 0.9300
C7 C6 1.380(3)
C7 C18 1.434(3)
C6 C5 1.382(3)
C6 H6 0.9300
C5 C12 1.392(3)
C5 H5 0.9300
C18 C19 1.158(3)
C19 H19 0.9300

loop_
_geom_hbond_atom_site_label_D
_geom_hbond_atom_site_label_H
_geom_hbond_atom_site_label_A
_geom_hbond_site_symmetry_A
_geom_hbond_distance_DH
_geom_hbond_distance_HA
_geom_hbond_distance_DA
_geom_hbond_angle_DHA
C5 H5 Cg1 4_555 0.93 2.76 3.508(3) 138
C30 H30 Cg2 3_555 0.93 2.94 3.764(2) 149

loop_
_geom_torsion_atom_site_label_1
_geom_torsion_atom_site_label_2
_geom_torsion_atom_site_label_3
_geom_torsion_atom_site_label_4
_geom_torsion
C20 C21 C22 C23 0.8(4)
C21 C22 C23 C24 -0.1(4)
C22 C23 C24 C25 -0.3(4)
C23 C24 C25 C20 -0.1(4)
C24 C25 C20 C21 0.8(3)
C24 C25 C20 N1 179.5(2)
C22 C21 C20 C25 -1.1(3)
C22 C21 C20 N1 -179.93(19)
C26 C27 C28 C29 -0.5(3)
C27 C28 C29 C30 -0.6(3)
C28 C29 C30 C31 1.5(3)
C29 C30 C31 C26 -1.2(3)
C28 C27 C26 C31 0.8(3)
C28 C27 C26 N1 179.70(19)
C30 C31 C26 C27 0.1(3)
C30 C31 C26 N1 -178.85(18)
C3 C2 C1 C10 2.0(3)
N1 C2 C1 C10 -177.44(15)
C2 C1 C10 C11 -1.2(3)
C2 C1 C10 C9 177.93(16)
C1 C10 C11 C4 -0.3(3)
C9 C10 C11 C4 -179.56(17)
C1 C10 C11 C12 178.43(15)
C9 C10 C11 C12 -0.87(19)
C10 C11 C4 C3 1.0(3)
C12 C11 C4 C3 -177.32(17)
C1 C2 C3 C4 -1.2(3)
N1 C2 C3 C4 178.21(16)
C11 C4 C3 C2 -0.3(3)
C1 C10 C9 C14 64.3(2)
C11 C10 C9 C14 -116.43(18)
C1 C10 C9 C13 -177.68(16)
C11 C10 C9 C13 1.56(17)
C1 C10 C9 C16 -58.0(2)
C11 C10 C9 C16 121.22(17)
C10 C9 C16 C17 -51.9(2)
C14 C9 C16 C17 -176.40(18)
C13 C9 C16 C17 60.0(2)
C10 C9 C14 C15 59.6(2)
C13 C9 C14 C15 -51.7(2)
C16 C9 C14 C15 -176.18(18)
C10 C9 C13 C8 178.72(17)
C14 C9 C13 C8 -62.4(2)
C16 C9 C13 C8 59.7(2)
C10 C9 C13 C12 -1.77(17)
C14 C9 C13 C12 117.12(19)
C16 C9 C13 C12 -120.81(18)
C12 C13 C8 C7 -0.6(2)
C9 C13 C8 C7 178.83(16)
C13 C8 C7 C6 -0.5(3)
C13 C8 C7 C18 179.61(17)
C8 C7 C6 C5 1.4(3)
C18 C7 C6 C5 -178.63(18)
C7 C6 C5 C12 -1.3(3)
C8 C13 C12 C5 0.8(3)
C9 C13 C12 C5 -178.76(15)
C8 C13 C12 C11 -179.06(14)
C9 C13 C12 C11 1.39(19)
C6 C5 C12 C13 0.2(3)
C6 C5 C12 C11 179.97(17)
C4 C11 C12 C13 178.18(19)
C10 C11 C12 C13 -0.3(2)
C4 C11 C12 C5 -1.7(3)
C10 C11 C12 C5 179.85(18)
C6 C7 C18 C19 32(10)
C8 C7 C18 C19 -148(10)
C27 C26 N1 C20 21.4(3)
C31 C26 N1 C20 -159.70(19)
C27 C26 N1 C2 -163.01(19)
C31 C26 N1 C2 15.9(3)
C25 C20 N1 C26 48.3(3)
C21 C20 N1 C26 -132.9(2)
C25 C20 N1 C2 -127.4(2)
C21 C20 N1 C2 51.4(3)
C3 C2 N1 C26 -120.5(2)
C1 C2 N1 C26 58.9(2)
C3 C2 N1 C20 55.3(2)
C1 C2 N1 C20 -125.3(2)

_cod_database_fobs_code 1544844
